data_7061581
loop_
_publ_author_name
'Tripathi, Abhishek'
'Deka, Rajesh'
'Butcher, Ray J.'
'Turner, David R.'
'Deacon, Glen B.'
'Singh, Harkesh B.'

_publ_section_title
;
 Exploring the reactivity of L-tellurocystine, Te-protected
 tellurocysteine conjugates and diorganodiselenides towards hydrogen
 peroxide: synthesis and molecular structure analysis
;
_journal_issue 22
_journal_name_full 'New Journal of Chemistry'
_journal_page_first 10550
_journal_page_last 10559
_journal_paper_doi 10.1039/D2NJ00997H
_journal_volume 46
_journal_year 2022
_chemical_absolute_configuration ad
_chemical_formula_moiety 'C10 H13 Cl N O2 Te, Cl, H2 O'
_chemical_formula_sum 'C10 H15 Cl2 N O3 Te'
_chemical_formula_weight 395.73
_space_group_crystal_system monoclinic
_space_group_IT_number 5
_space_group_name_Hall 'C 2y'
_space_group_name_H-M_alt 'C 1 2 1'
_atom_sites_solution_hydrogens mixed
_atom_sites_solution_primary dual
_atom_sites_solution_secondary difmap
_audit_creation_method SHELXL-2018/3
_audit_update_record
;
2021-09-28 deposited with the CCDC.	2022-03-28 downloaded from the CCDC.
;
_cell_angle_alpha 90
_cell_angle_beta 100.28(3)
_cell_angle_gamma 90
_cell_formula_units_Z 4
_cell_length_a 32.234(6)
_cell_length_b 5.6150(11)
_cell_length_c 7.6100(15)
_cell_measurement_reflns_used 2559
_cell_measurement_temperature 100(2)
_cell_measurement_theta_max 26
_cell_measurement_theta_min 2
_cell_volume 1355.3(5)
_computing_cell_refinement 'Apex 3 (Bruker, 2015)'
_computing_data_collection 'Apex 3 (Bruker, 2015)'
_computing_data_reduction 'Apex 3 (Bruker, 2015)'
_computing_molecular_graphics 'Olex2 (Dolomanov et al., 2009)'
_computing_publication_material 'Olex2 (Dolomanov et al., 2009)'
_computing_structure_refinement 'SHELXL-2018/3 (Sheldrick, 2018)'
_computing_structure_solution 'ShelXT (Sheldrick, 2015)'
_diffrn_ambient_temperature 100(2)
_diffrn_measured_fraction_theta_full 0.975
_diffrn_measured_fraction_theta_max 0.977
_diffrn_measurement_device_type 'Bruker APEX-II CCD'
_diffrn_measurement_method '\w scans'
_diffrn_radiation_type MoK\a
_diffrn_radiation_wavelength 0.71073
_diffrn_reflns_av_R_equivalents 0.0624
_diffrn_reflns_av_unetI/netI 0.0578
_diffrn_reflns_Laue_measured_fraction_full 0.975
_diffrn_reflns_Laue_measured_fraction_max 0.977
_diffrn_reflns_limit_h_max 39
_diffrn_reflns_limit_h_min -39
_diffrn_reflns_limit_k_max 6
_diffrn_reflns_limit_k_min -6
_diffrn_reflns_limit_l_max 9
_diffrn_reflns_limit_l_min -9
_diffrn_reflns_number 8390
_diffrn_reflns_point_group_measured_fraction_full 0.955
_diffrn_reflns_point_group_measured_fraction_max 0.959
_diffrn_reflns_theta_full 25.242
_diffrn_reflns_theta_max 26.016
_diffrn_reflns_theta_min 1.284
_exptl_absorpt_coefficient_mu 2.585
_exptl_absorpt_correction_T_max 0.879
_exptl_absorpt_correction_T_min 0.741
_exptl_absorpt_correction_type multi-scan
_exptl_absorpt_process_details 'SADABS (Sheldrick, 1996)'
_exptl_crystal_colour colourless
_exptl_crystal_density_diffrn 1.939
_exptl_crystal_description block
_exptl_crystal_F_000 768
_exptl_crystal_size_max 0.150
_exptl_crystal_size_mid 0.100
_exptl_crystal_size_min 0.050
_refine_diff_density_max 0.883
_refine_diff_density_min -0.978
_refine_diff_density_rms 0.172
_refine_ls_abs_structure_details
;
 Flack x determined using 1092 quotients [(I+)-(I-)]/[(I+)+(I-)]
 (Parsons, Flack and Wagner, Acta Cryst. B69 (2013) 249-259).
;
_refine_ls_abs_structure_Flack -0.040(18)
_refine_ls_extinction_method none
_refine_ls_goodness_of_fit_ref 1.112
_refine_ls_hydrogen_treatment mixed
_refine_ls_matrix_type full
_refine_ls_number_parameters 163
_refine_ls_number_reflns 2559
_refine_ls_number_restraints 5
_refine_ls_restrained_S_all 1.111
_refine_ls_R_factor_all 0.0282
_refine_ls_R_factor_gt 0.0281
_refine_ls_shift/su_max 0.000
_refine_ls_shift/su_mean 0.000
_refine_ls_structure_factor_coef Fsqd
_refine_ls_weighting_details 'w=1/[\s^2^(Fo^2^)+(0.0213P)^2^] where P=(Fo^2^+2Fc^2^)/3'
_refine_ls_weighting_scheme calc
_refine_ls_wR_factor_gt 0.0664
_refine_ls_wR_factor_ref 0.0664
_reflns_Friedel_coverage 0.770
_reflns_Friedel_fraction_full 0.931
_reflns_Friedel_fraction_max 0.936
_reflns_number_gt 2536
_reflns_number_total 2559
_reflns_threshold_expression 'I > 2\s(I)'
_cod_data_source_file d2nj00997h2.cif
_cod_data_source_block shelx_CCDC3
_cod_original_cell_volume 1355.2(5)
_cod_original_sg_symbol_H-M 'C 2'
_cod_database_code 7061581
_shelx_shelxl_version_number 2018/3
_shelx_space_group_comment
;
The symmetry employed for this shelxl refinement is uniquely defined
by the following loop, which should always be used as a source of
symmetry information in preference to the above space-group names.
They are only intended as comments.
;
_shelx_estimated_absorpt_t_min 0.698
_shelx_estimated_absorpt_t_max 0.882

loop_
_space_group_symop_operation_xyz
'x, y, z'
'-x, y, -z'
'x+1/2, y+1/2, z'
'-x+1/2, y+1/2, -z'

loop_
_atom_site_label
_atom_site_type_symbol
_atom_site_fract_x
_atom_site_fract_y
_atom_site_fract_z
_atom_site_U_iso_or_equiv
_atom_site_adp_type
_atom_site_occupancy
_atom_site_site_symmetry_order
_atom_site_calc_flag
_atom_site_refinement_flags_posn
_atom_site_refinement_flags_adp
_atom_site_refinement_flags_occupancy
_atom_site_disorder_assembly
_atom_site_disorder_group
Te1 Te 0.37739(2) 0.59126(8) 0.51758(3) 0.01273(12) Uani 1 1 d . . . . .
Cl1 Cl 0.37651(5) 0.2441(3) 0.71532(15) 0.0217(3) Uani 1 1 d . . . . .
Cl2 Cl 0.53188(5) 0.6789(3) 0.26895(17) 0.0217(3) Uani 1 1 d . . . . .
O1 O 0.38108(13) 0.8406(7) 0.3047(4) 0.0171(8) Uani 1 1 d . . . . .
O2 O 0.41463(14) 0.8999(8) 0.0763(5) 0.0237(9) Uani 1 1 d . . . . .
O3 O 0.500000 1.1067(19) 0.500000 0.0496(18) Uani 1 2 d DS T P . .
H3W1 H 0.507(3) 1.015(5) 0.426(8) 0.074 Uiso 1 1 d D U . . .
O4 O 0.500000 1.1018(14) 0.000000 0.0226(10) Uani 1 2 d DS T P . .
H4W1 H 0.5127(18) 1.011(4) 0.076(5) 0.034 Uiso 1 1 d D U . . .
N1 N 0.44603(16) 0.4466(9) 0.0947(6) 0.0195(10) Uani 1 1 d . . . . .
H1A H 0.443028 0.524302 -0.011736 0.023 Uiso 1 1 calc R U . . .
H1B H 0.447458 0.286992 0.076059 0.023 Uiso 1 1 calc R U . . .
H1C H 0.470122 0.496108 0.166695 0.023 Uiso 1 1 calc R U . . .
C1 C 0.40238(19) 0.7696(11) 0.1823(6) 0.0148(11) Uani 1 1 d . . . . .
C2 C 0.40934(18) 0.4996(11) 0.1815(6) 0.0140(11) Uani 1 1 d . . . . .
H2 H 0.383806 0.425060 0.108158 0.017 Uiso 1 1 calc R U . . .
C3 C 0.41517(17) 0.3939(10) 0.3676(6) 0.0152(10) Uani 1 1 d . . . . .
H3A H 0.445190 0.402849 0.425390 0.018 Uiso 1 1 calc R U . . .
H3B H 0.406492 0.224518 0.361232 0.018 Uiso 1 1 calc R U . . .
C4 C 0.31752(17) 0.4899(10) 0.3748(6) 0.0132(10) Uani 1 1 d . . . . .
C5 C 0.31070(18) 0.2752(11) 0.2825(6) 0.0176(11) Uani 1 1 d . . . . .
H5 H 0.333498 0.169542 0.277899 0.021 Uiso 1 1 calc R U . . .
C6 C 0.27040(19) 0.2177(11) 0.1976(6) 0.0165(11) Uani 1 1 d . . . . .
H6 H 0.265822 0.071618 0.134078 0.020 Uiso 1 1 calc R U . . .
C7 C 0.23606(17) 0.3695(10) 0.2029(6) 0.0165(11) Uani 1 1 d . . . . .
C8 C 0.24358(16) 0.5815(14) 0.2960(5) 0.0171(9) Uani 1 1 d . . . . .
H8 H 0.220816 0.687072 0.301430 0.020 Uiso 1 1 calc R U . . .
C9 C 0.28412(19) 0.6424(9) 0.3818(6) 0.0166(13) Uani 1 1 d . . . . .
H9 H 0.288799 0.788547 0.445047 0.020 Uiso 1 1 calc R U . . .
C10 C 0.19251(19) 0.2972(12) 0.1122(6) 0.0219(12) Uani 1 1 d . . . . .
H10A H 0.181749 0.172856 0.182532 0.033 Uiso 1 1 calc R U . . .
H10B H 0.193679 0.235849 -0.007422 0.033 Uiso 1 1 calc R U . . .
H10C H 0.173740 0.435686 0.102309 0.033 Uiso 1 1 calc R U . . .

loop_
_atom_site_aniso_label
_atom_site_aniso_U_11
_atom_site_aniso_U_22
_atom_site_aniso_U_33
_atom_site_aniso_U_23
_atom_site_aniso_U_13
_atom_site_aniso_U_12
Te1 0.01844(19) 0.01095(19) 0.00903(16) -0.00082(12) 0.00307(11) -0.00013(14)
Cl1 0.0287(7) 0.0213(8) 0.0145(5) 0.0063(5) 0.0024(5) -0.0024(5)
Cl2 0.0255(7) 0.0239(8) 0.0149(5) 0.0035(5) 0.0009(5) 0.0015(5)
O1 0.025(2) 0.011(2) 0.0171(15) 0.0002(14) 0.0066(14) 0.0041(15)
O2 0.032(2) 0.020(2) 0.0221(17) 0.0088(16) 0.0109(16) 0.0024(19)
O3 0.043(4) 0.029(4) 0.083(5) 0.000 0.028(4) 0.000
O4 0.031(3) 0.016(3) 0.021(2) 0.000 0.003(2) 0.000
N1 0.022(3) 0.022(3) 0.015(2) -0.0019(18) 0.0050(17) 0.004(2)
C1 0.017(3) 0.011(3) 0.015(2) 0.0002(19) 0.0003(19) 0.002(2)
C2 0.017(3) 0.015(3) 0.011(2) -0.0009(19) 0.0047(18) 0.002(2)
C3 0.023(3) 0.011(3) 0.012(2) -0.0002(18) 0.0034(18) 0.003(2)
C4 0.017(3) 0.015(2) 0.009(2) 0.0019(18) 0.0039(18) -0.003(2)
C5 0.023(3) 0.016(3) 0.015(2) -0.0009(19) 0.0063(19) 0.004(2)
C6 0.025(3) 0.011(3) 0.014(2) -0.0044(19) 0.005(2) -0.001(2)
C7 0.019(3) 0.021(3) 0.0094(18) 0.0025(19) 0.0035(18) -0.002(2)
C8 0.021(2) 0.016(3) 0.0154(19) 0.005(3) 0.0067(17) 0.006(3)
C9 0.027(3) 0.010(4) 0.014(2) -0.0008(17) 0.0062(19) 0.0014(19)
C10 0.020(3) 0.028(3) 0.018(2) -0.003(2) 0.003(2) -0.001(3)

loop_
_atom_type_symbol
_atom_type_description
_atom_type_scat_dispersion_real
_atom_type_scat_dispersion_imag
_atom_type_scat_source
C C 0.0033 0.0016 'International Tables Vol C Tables 4.2.6.8 and 6.1.1.4'
H H 0.0000 0.0000 'International Tables Vol C Tables 4.2.6.8 and 6.1.1.4'
Cl Cl 0.1484 0.1585 'International Tables Vol C Tables 4.2.6.8 and 6.1.1.4'
N N 0.0061 0.0033 'International Tables Vol C Tables 4.2.6.8 and 6.1.1.4'
O O 0.0106 0.0060 'International Tables Vol C Tables 4.2.6.8 and 6.1.1.4'
Te Te -0.5308 1.6751 'International Tables Vol C Tables 4.2.6.8 and 6.1.1.4'

loop_
_geom_angle_atom_site_label_1
_geom_angle_atom_site_label_2
_geom_angle_atom_site_label_3
_geom_angle
_geom_angle_site_symmetry_1
_geom_angle_site_symmetry_3
_geom_angle_publ_flag
C4 Te1 C3 98.1(2) . . ?
C4 Te1 O1 87.50(18) . . ?
C3 Te1 O1 79.73(17) . . ?
C4 Te1 Cl1 89.54(15) . . ?
C3 Te1 Cl1 89.17(15) . . ?
O1 Te1 Cl1 167.98(10) . . ?
C1 O1 Te1 116.1(3) . . ?
H3W1 O3 H3W1 103(3) . 2_656 ?
H4W1 O4 H4W1 104(3) . 2_655 ?
C2 N1 H1A 109.5 . . ?
C2 N1 H1B 109.5 . . ?
H1A N1 H1B 109.5 . . ?
C2 N1 H1C 109.5 . . ?
H1A N1 H1C 109.5 . . ?
H1B N1 H1C 109.5 . . ?
O2 C1 O1 124.4(6) . . ?
O2 C1 C2 122.1(5) . . ?
O1 C1 C2 113.5(5) . . ?
N1 C2 C3 111.2(5) . . ?
N1 C2 C1 109.2(5) . . ?
C3 C2 C1 112.2(5) . . ?
N1 C2 H2 108.1 . . ?
C3 C2 H2 108.1 . . ?
C1 C2 H2 108.1 . . ?
C2 C3 Te1 108.1(4) . . ?
C2 C3 H3A 110.1 . . ?
Te1 C3 H3A 110.1 . . ?
C2 C3 H3B 110.1 . . ?
Te1 C3 H3B 110.1 . . ?
H3A C3 H3B 108.4 . . ?
C9 C4 C5 120.1(5) . . ?
C9 C4 Te1 117.3(4) . . ?
C5 C4 Te1 122.6(4) . . ?
C6 C5 C4 119.3(5) . . ?
C6 C5 H5 120.4 . . ?
C4 C5 H5 120.4 . . ?
C5 C6 C7 121.7(5) . . ?
C5 C6 H6 119.2 . . ?
C7 C6 H6 119.2 . . ?
C8 C7 C6 118.1(5) . . ?
C8 C7 C10 122.0(5) . . ?
C6 C7 C10 119.9(5) . . ?
C7 C8 C9 120.9(5) . . ?
C7 C8 H8 119.5 . . ?
C9 C8 H8 119.5 . . ?
C4 C9 C8 120.0(5) . . ?
C4 C9 H9 120.0 . . ?
C8 C9 H9 120.0 . . ?
C7 C10 H10A 109.5 . . ?
C7 C10 H10B 109.5 . . ?
H10A C10 H10B 109.5 . . ?
C7 C10 H10C 109.5 . . ?
H10A C10 H10C 109.5 . . ?
H10B C10 H10C 109.5 . . ?

loop_
_geom_bond_atom_site_label_1
_geom_bond_atom_site_label_2
_geom_bond_distance
_geom_bond_site_symmetry_2
_geom_bond_publ_flag
Te1 C4 2.117(5) . ?
Te1 C3 2.124(5) . ?
Te1 O1 2.161(4) . ?
Te1 Cl1 2.4659(14) . ?
O1 C1 1.314(7) . ?
O2 C1 1.207(7) . ?
O3 H3W1 0.827(14) . ?
O3 H3W1 0.827(14) 2_656 ?
O4 H4W1 0.824(14) . ?
O4 H4W1 0.824(14) 2_655 ?
N1 C2 1.484(7) . ?
N1 H1A 0.9100 . ?
N1 H1B 0.9100 . ?
N1 H1C 0.9100 . ?
C1 C2 1.533(9) . ?
C2 C3 1.516(6) . ?
C2 H2 1.0000 . ?
C3 H3A 0.9900 . ?
C3 H3B 0.9900 . ?
C4 C9 1.384(8) . ?
C4 C5 1.393(8) . ?
C5 C6 1.382(8) . ?
C5 H5 0.9500 . ?
C6 C7 1.403(8) . ?
C6 H6 0.9500 . ?
C7 C8 1.384(9) . ?
C7 C10 1.506(8) . ?
C8 C9 1.395(8) . ?
C8 H8 0.9500 . ?
C9 H9 0.9500 . ?
C10 H10A 0.9800 . ?
C10 H10B 0.9800 . ?
C10 H10C 0.9800 . ?

loop_
_geom_torsion_atom_site_label_1
_geom_torsion_atom_site_label_2
_geom_torsion_atom_site_label_3
_geom_torsion_atom_site_label_4
_geom_torsion
_geom_torsion_site_symmetry_1
_geom_torsion_site_symmetry_2
_geom_torsion_site_symmetry_3
_geom_torsion_site_symmetry_4
_geom_torsion_publ_flag
Te1 O1 C1 O2 -164.5(5) . . . . ?
Te1 O1 C1 C2 17.4(6) . . . . ?
O2 C1 C2 N1 23.7(8) . . . . ?
O1 C1 C2 N1 -158.2(4) . . . . ?
O2 C1 C2 C3 147.4(5) . . . . ?
O1 C1 C2 C3 -34.5(7) . . . . ?
N1 C2 C3 Te1 156.1(4) . . . . ?
C1 C2 C3 Te1 33.5(6) . . . . ?
C9 C4 C5 C6 0.4(7) . . . . ?
Te1 C4 C5 C6 177.7(4) . . . . ?
C4 C5 C6 C7 -0.4(8) . . . . ?
C5 C6 C7 C8 0.2(8) . . . . ?
C5 C6 C7 C10 -178.6(5) . . . . ?
C6 C7 C8 C9 0.0(7) . . . . ?
C10 C7 C8 C9 178.8(5) . . . . ?
C5 C4 C9 C8 -0.2(7) . . . . ?
Te1 C4 C9 C8 -177.6(4) . . . . ?
C7 C8 C9 C4 0.0(8) . . . . ?
